data_4117480
loop_
_publ_author_name
'Yang Wang'
'Yue Chi'
'Wen-Xiong Zhang'
'Zhenfeng Xi'

_publ_section_title
;
 Regioselective Ring Expansion of 2,4-Diiminoazetidines via Cleavage of
 C-N and C(sp3)-H Bonds: Efficient Construction of
 2,3-Dihydropyrimidinesulfonamides
;
_journal_name_full 'Journal of the American Chemical Society'
_journal_page_first 2926
_journal_page_last 2929
_journal_paper_doi 10.1021/ja211486f
_journal_volume 134
_journal_year 2012
_chemical_formula_moiety 'C29 H37 N3 O2 S'
_chemical_formula_sum 'C29 H37 N3 O2 S'
_chemical_formula_weight 491.68
_chemical_name_systematic
; 
 ? 
;
_space_group_IT_number 14
_symmetry_cell_setting monoclinic
_symmetry_space_group_name_Hall '-P 2yn'
_symmetry_space_group_name_H-M 'P 1 21/n 1'
_atom_sites_solution_hydrogens geom
_atom_sites_solution_primary direct
_atom_sites_solution_secondary difmap
_audit_creation_method SHELXL-97
_cell_angle_alpha 90.00
_cell_angle_beta 92.971(3)
_cell_angle_gamma 90.00
_cell_formula_units_Z 4
_cell_length_a 6.3036(12)
_cell_length_b 28.939(6)
_cell_length_c 14.110(3)
_cell_measurement_reflns_used 7470
_cell_measurement_temperature 173(2)
_cell_measurement_theta_max 27.48
_cell_measurement_theta_min 1.41
_cell_volume 2570.5(9)
_computing_cell_refinement 'CrystalClear (Rigaku Inc., 2007)'
_computing_data_collection 'CrystalClear (Rigaku Inc., 2007)'
_computing_data_reduction 'CrystalClear (Rigaku Inc., 2007)'
_computing_molecular_graphics 'Olex2 ver 1.1'
_computing_publication_material 'SHELX97 (Sheldrick, 2008)'
_computing_structure_refinement 'SHELXL-97 (Sheldrick, 2008)'
_computing_structure_solution 'SHELXS-97 (Sheldrick, 2008)'
_diffrn_ambient_temperature 173(2)
_diffrn_measured_fraction_theta_full 0.981
_diffrn_measured_fraction_theta_max 0.981
_diffrn_measurement_device_type 'Saturn724+ CCD'
_diffrn_measurement_method '\w scans at fixed \c = 45\%'
_diffrn_radiation_monochromator graphite
_diffrn_radiation_source 'sealed tube'
_diffrn_radiation_type MoK\a
_diffrn_radiation_wavelength 0.71073
_diffrn_reflns_av_R_equivalents 0.0404
_diffrn_reflns_av_sigmaI/netI 0.0449
_diffrn_reflns_limit_h_max 8
_diffrn_reflns_limit_h_min -8
_diffrn_reflns_limit_k_max 36
_diffrn_reflns_limit_k_min -36
_diffrn_reflns_limit_l_max 18
_diffrn_reflns_limit_l_min -18
_diffrn_reflns_number 15526
_diffrn_reflns_theta_full 27.48
_diffrn_reflns_theta_max 27.48
_diffrn_reflns_theta_min 2.56
_exptl_absorpt_coefficient_mu 0.158
_exptl_absorpt_correction_T_max 0.9632
_exptl_absorpt_correction_T_min 0.9325
_exptl_absorpt_correction_type multi-scan
_exptl_absorpt_process_details 'CrystalClear (Rigaku Inc., 2007)'
_exptl_crystal_colour yellow
_exptl_crystal_density_diffrn 1.270
_exptl_crystal_description rod
_exptl_crystal_F_000 1056
_exptl_crystal_size_max 0.45
_exptl_crystal_size_mid 0.25
_exptl_crystal_size_min 0.24
_refine_diff_density_max 0.297
_refine_diff_density_min -0.368
_refine_diff_density_rms 0.053
_refine_ls_extinction_method none
_refine_ls_goodness_of_fit_ref 1.132
_refine_ls_hydrogen_treatment constr
_refine_ls_matrix_type full
_refine_ls_number_parameters 318
_refine_ls_number_reflns 5777
_refine_ls_number_restraints 0
_refine_ls_restrained_S_all 1.132
_refine_ls_R_factor_all 0.0749
_refine_ls_R_factor_gt 0.0653
_refine_ls_shift/su_max 0.001
_refine_ls_shift/su_mean 0.000
_refine_ls_structure_factor_coef Fsqd
_refine_ls_weighting_details 'calc w=1/[\s^2^(Fo^2^)+(0.0400P)^2^+2.1570P] where P=(Fo^2^+2Fc^2^)/3'
_refine_ls_weighting_scheme calc
_refine_ls_wR_factor_gt 0.1348
_refine_ls_wR_factor_ref 0.1415
_reflns_number_gt 5152
_reflns_number_total 5777
_reflns_threshold_expression >2sigma(I)
_cod_data_source_file ja211486f_si_004.cif
_cod_data_source_block 8
_cod_database_code 4117480

loop_
_symmetry_equiv_pos_as_xyz
'x, y, z'
'-x+1/2, y+1/2, -z+1/2'
'-x, -y, -z'
'x-1/2, -y-1/2, z-1/2'

loop_
_atom_site_label
_atom_site_type_symbol
_atom_site_fract_x
_atom_site_fract_y
_atom_site_fract_z
_atom_site_U_iso_or_equiv
_atom_site_adp_type
_atom_site_occupancy
_atom_site_symmetry_multiplicity
_atom_site_calc_flag
_atom_site_refinement_flags
S1 S 0.81999(9) 0.13823(2) 0.64713(4) 0.02902(15) Uani 1 1 d .
O1 O 0.6914(3) 0.17031(6) 0.59267(12) 0.0440(5) Uani 1 1 d .
O2 O 0.7185(3) 0.10726(6) 0.70972(11) 0.0372(4) Uani 1 1 d .
N1 N 1.2903(3) 0.13388(6) 0.96823(12) 0.0248(4) Uani 1 1 d .
N2 N 1.1748(3) 0.11397(6) 0.80737(12) 0.0248(4) Uani 1 1 d .
N3 N 0.9940(3) 0.16738(6) 0.71075(12) 0.0272(4) Uani 1 1 d .
C1 C 1.2340(3) 0.09521(7) 0.90165(14) 0.0237(4) Uani 1 1 d .
C2 C 1.4202(4) 0.06219(8) 0.88964(15) 0.0271(5) Uani 1 1 d .
H2A H 1.5402 0.0794 0.8639 0.033 Uiso 1 1 calc R
H2B H 1.4682 0.0496 0.9524 0.033 Uiso 1 1 calc R
C3 C 1.3569(4) 0.02238(8) 0.82268(15) 0.0302(5) Uani 1 1 d .
H3A H 1.3192 0.0348 0.7586 0.036 Uiso 1 1 calc R
H3B H 1.4788 0.0011 0.8176 0.036 Uiso 1 1 calc R
C4 C 1.1683(4) -0.00410(8) 0.85891(16) 0.0318(5) Uani 1 1 d .
H4A H 1.1259 -0.0287 0.8131 0.038 Uiso 1 1 calc R
H4B H 1.2106 -0.0190 0.9202 0.038 Uiso 1 1 calc R
C5 C 0.9801(4) 0.02773(8) 0.87222(15) 0.0295(5) Uani 1 1 d .
H5B H 0.8639 0.0100 0.8998 0.035 Uiso 1 1 calc R
H5A H 0.9270 0.0398 0.8097 0.035 Uiso 1 1 calc R
C6 C 1.0432(3) 0.06820(8) 0.93764(14) 0.0259(4) Uani 1 1 d .
H6B H 1.0800 0.0563 1.0022 0.031 Uiso 1 1 calc R
H6A H 0.9206 0.0894 0.9417 0.031 Uiso 1 1 calc R
C7 C 1.0689(3) 0.15152(7) 0.80341(14) 0.0245(4) Uani 1 1 d .
C8 C 1.0375(3) 0.18209(7) 0.88293(14) 0.0241(4) Uani 1 1 d .
C9 C 1.1681(3) 0.17194(7) 0.96067(14) 0.0248(4) Uani 1 1 d .
H9 H 1.1728 0.1930 1.0123 0.030 Uiso 1 1 calc R
C10 C 1.1040(5) 0.20651(8) 0.66921(17) 0.0407(6) Uani 1 1 d .
H10B H 1.2547 0.1990 0.6648 0.061 Uiso 1 1 calc R
H10C H 1.0899 0.2338 0.7094 0.061 Uiso 1 1 calc R
H10A H 1.0408 0.2129 0.6056 0.061 Uiso 1 1 calc R
C11 C 0.9570(4) 0.10522(8) 0.56451(14) 0.0272(5) Uani 1 1 d .
C12 C 1.1630(4) 0.09026(8) 0.58405(15) 0.0312(5) Uani 1 1 d .
H12 H 1.2384 0.0991 0.6412 0.037 Uiso 1 1 calc R
C13 C 1.2579(4) 0.06208(9) 0.51855(16) 0.0356(5) Uani 1 1 d .
H13 H 1.3998 0.0520 0.5315 0.043 Uiso 1 1 calc R
C14 C 1.1506(4) 0.04834(8) 0.43464(16) 0.0351(6) Uani 1 1 d .
C15 C 0.9447(4) 0.06420(9) 0.41662(16) 0.0391(6) Uani 1 1 d .
H15 H 0.8689 0.0553 0.3596 0.047 Uiso 1 1 calc R
C16 C 0.8475(4) 0.09275(9) 0.48013(16) 0.0350(5) Uani 1 1 d .
H16 H 0.7073 0.1037 0.4663 0.042 Uiso 1 1 calc R
C17 C 1.2552(5) 0.01691(9) 0.36564(18) 0.0476(7) Uani 1 1 d .
H17B H 1.2071 -0.0149 0.3747 0.071 Uiso 1 1 calc R
H17C H 1.4098 0.0184 0.3768 0.071 Uiso 1 1 calc R
H17A H 1.2168 0.0268 0.3006 0.071 Uiso 1 1 calc R
C18 C 0.8981(4) 0.22332(7) 0.88109(14) 0.0253(4) Uani 1 1 d .
C19 C 0.6935(4) 0.22209(8) 0.83746(15) 0.0319(5) Uani 1 1 d .
H19 H 0.6455 0.1950 0.8050 0.038 Uiso 1 1 calc R
C20 C 0.5608(4) 0.25992(9) 0.84110(17) 0.0395(6) Uani 1 1 d .
H20 H 0.4232 0.2587 0.8104 0.047 Uiso 1 1 calc R
C21 C 0.6257(4) 0.29968(9) 0.88900(17) 0.0403(6) Uani 1 1 d .
H21 H 0.5329 0.3255 0.8917 0.048 Uiso 1 1 calc R
C22 C 0.8270(4) 0.30139(8) 0.93281(16) 0.0341(5) Uani 1 1 d .
H22 H 0.8725 0.3285 0.9661 0.041 Uiso 1 1 calc R
C23 C 0.9625(4) 0.26392(8) 0.92836(15) 0.0275(5) Uani 1 1 d .
H23 H 1.1012 0.2658 0.9578 0.033 Uiso 1 1 calc R
C24 C 1.4372(3) 0.12837(8) 1.05308(14) 0.0265(5) Uani 1 1 d .
H24 H 1.5210 0.0995 1.0437 0.032 Uiso 1 1 calc R
C25 C 1.5940(4) 0.16796(10) 1.06186(16) 0.0375(6) Uani 1 1 d .
H25B H 1.5160 0.1973 1.0692 0.045 Uiso 1 1 calc R
H25A H 1.6730 0.1701 1.0032 0.045 Uiso 1 1 calc R
C26 C 1.7511(4) 0.16113(11) 1.14711(18) 0.0429(6) Uani 1 1 d .
H26A H 1.8392 0.1335 1.1366 0.052 Uiso 1 1 calc R
H26B H 1.8468 0.1882 1.1531 0.052 Uiso 1 1 calc R
C27 C 1.6371(4) 0.15524(9) 1.23808(17) 0.0394(6) Uani 1 1 d .
H27A H 1.5617 0.1842 1.2524 0.047 Uiso 1 1 calc R
H27B H 1.7424 0.1491 1.2911 0.047 Uiso 1 1 calc R
C28 C 1.4790(4) 0.11580(9) 1.23010(17) 0.0405(6) Uani 1 1 d .
H28B H 1.4004 0.1141 1.2889 0.049 Uiso 1 1 calc R
H28A H 1.5563 0.0863 1.2232 0.049 Uiso 1 1 calc R
C29 C 1.3213(4) 0.12228(9) 1.14488(15) 0.0345(5) Uani 1 1 d .
H29A H 1.2267 0.0950 1.1390 0.041 Uiso 1 1 calc R
H29B H 1.2321 0.1498 1.1553 0.041 Uiso 1 1 calc R

loop_
_atom_site_aniso_label
_atom_site_aniso_U_11
_atom_site_aniso_U_22
_atom_site_aniso_U_33
_atom_site_aniso_U_23
_atom_site_aniso_U_13
_atom_site_aniso_U_12
S1 0.0314(3) 0.0325(3) 0.0226(3) -0.0009(2) -0.0037(2) 0.0036(2)
O1 0.0501(11) 0.0459(11) 0.0342(9) -0.0025(8) -0.0135(8) 0.0171(9)
O2 0.0343(9) 0.0468(11) 0.0307(8) -0.0015(7) 0.0038(7) -0.0066(8)
N1 0.0274(9) 0.0256(10) 0.0208(8) -0.0022(7) -0.0040(7) 0.0041(8)
N2 0.0287(10) 0.0249(10) 0.0205(8) 0.0006(7) -0.0016(7) 0.0019(8)
N3 0.0390(11) 0.0224(9) 0.0198(8) 0.0013(7) -0.0011(7) 0.0004(8)
C1 0.0271(11) 0.0246(11) 0.0193(9) -0.0003(8) -0.0004(8) 0.0010(9)
C2 0.0267(11) 0.0272(12) 0.0273(10) -0.0019(8) 0.0004(8) 0.0023(9)
C3 0.0344(13) 0.0282(12) 0.0282(11) -0.0034(9) 0.0027(9) 0.0069(10)
C4 0.0388(13) 0.0237(12) 0.0324(11) -0.0019(9) -0.0013(9) 0.0032(10)
C5 0.0317(12) 0.0272(12) 0.0293(11) -0.0013(9) -0.0016(9) -0.0013(10)
C6 0.0266(11) 0.0277(11) 0.0234(10) 0.0007(8) 0.0010(8) 0.0010(9)
C7 0.0267(11) 0.0260(11) 0.0206(9) 0.0007(8) -0.0013(8) -0.0026(9)
C8 0.0267(11) 0.0237(11) 0.0217(9) -0.0008(8) 0.0004(8) 0.0001(9)
C9 0.0275(11) 0.0239(11) 0.0229(10) -0.0022(8) 0.0006(8) -0.0002(9)
C10 0.0665(18) 0.0277(13) 0.0277(11) 0.0041(9) -0.0004(11) -0.0094(13)
C11 0.0348(12) 0.0248(11) 0.0218(10) 0.0005(8) 0.0006(8) -0.0028(10)
C12 0.0371(13) 0.0322(13) 0.0238(10) -0.0013(9) -0.0022(9) -0.0002(11)
C13 0.0413(14) 0.0344(13) 0.0311(12) 0.0000(10) 0.0015(10) 0.0037(11)
C14 0.0530(16) 0.0252(12) 0.0275(11) 0.0001(9) 0.0052(10) -0.0052(11)
C15 0.0532(16) 0.0400(15) 0.0235(11) -0.0048(10) -0.0049(10) -0.0064(13)
C16 0.0370(13) 0.0401(14) 0.0272(11) -0.0029(10) -0.0042(9) -0.0028(11)
C17 0.070(2) 0.0368(15) 0.0362(13) -0.0072(11) 0.0084(13) 0.0036(14)
C18 0.0308(11) 0.0248(11) 0.0202(9) 0.0018(8) 0.0010(8) 0.0043(9)
C19 0.0356(13) 0.0308(13) 0.0285(11) -0.0032(9) -0.0050(9) 0.0043(10)
C20 0.0345(13) 0.0452(15) 0.0376(13) -0.0056(11) -0.0097(10) 0.0110(12)
C21 0.0434(15) 0.0401(15) 0.0368(13) -0.0068(11) -0.0047(11) 0.0177(12)
C22 0.0436(14) 0.0289(12) 0.0293(11) -0.0054(9) -0.0027(10) 0.0077(11)
C23 0.0294(11) 0.0277(12) 0.0250(10) -0.0016(8) -0.0012(8) 0.0007(10)
C24 0.0266(11) 0.0282(12) 0.0240(10) -0.0033(8) -0.0039(8) 0.0075(9)
C25 0.0339(13) 0.0510(16) 0.0273(11) 0.0027(10) -0.0004(9) -0.0126(12)
C26 0.0291(13) 0.0591(18) 0.0398(14) -0.0084(12) -0.0065(10) -0.0053(13)
C27 0.0460(15) 0.0416(15) 0.0292(12) -0.0004(10) -0.0128(10) -0.0033(12)
C28 0.0537(16) 0.0375(14) 0.0291(12) 0.0036(10) -0.0099(11) -0.0068(13)
C29 0.0356(13) 0.0392(14) 0.0284(11) 0.0051(10) -0.0011(9) -0.0101(11)

loop_
_atom_type_symbol
_atom_type_description
_atom_type_scat_dispersion_real
_atom_type_scat_dispersion_imag
_atom_type_scat_source
C C 0.0033 0.0016 'International Tables Vol C Tables 4.2.6.8 and 6.1.1.4'
H H 0.0000 0.0000 'International Tables Vol C Tables 4.2.6.8 and 6.1.1.4'
N N 0.0061 0.0033 'International Tables Vol C Tables 4.2.6.8 and 6.1.1.4'
O O 0.0106 0.0060 'International Tables Vol C Tables 4.2.6.8 and 6.1.1.4'
S S 0.1246 0.1234 'International Tables Vol C Tables 4.2.6.8 and 6.1.1.4'

loop_
_geom_angle_atom_site_label_1
_geom_angle_atom_site_label_2
_geom_angle_atom_site_label_3
_geom_angle
O1 S1 O2 118.61(12)
O1 S1 N3 107.98(11)
O2 S1 N3 107.21(10)
O1 S1 C11 106.21(10)
O2 S1 C11 108.52(11)
N3 S1 C11 107.90(11)
C9 N1 C24 118.86(17)
C9 N1 C1 116.59(17)
C24 N1 C1 123.08(17)
C7 N2 C1 117.58(17)
C7 N3 C10 118.00(19)
C7 N3 S1 121.16(15)
C10 N3 S1 120.13(15)
N2 C1 N1 109.53(17)
N2 C1 C2 106.92(16)
N1 C1 C2 112.27(17)
N2 C1 C6 108.70(17)
N1 C1 C6 109.69(16)
C2 C1 C6 109.64(18)
C3 C2 C1 111.19(18)
C3 C2 H2A 109.4
C1 C2 H2A 109.4
C3 C2 H2B 109.4
C1 C2 H2B 109.4
H2A C2 H2B 108.0
C4 C3 C2 110.75(18)
C4 C3 H3A 109.5
C2 C3 H3A 109.5
C4 C3 H3B 109.5
C2 C3 H3B 109.5
H3A C3 H3B 108.1
C5 C4 C3 111.33(19)
C5 C4 H4A 109.4
C3 C4 H4A 109.4
C5 C4 H4B 109.4
C3 C4 H4B 109.4
H4A C4 H4B 108.0
C4 C5 C6 110.98(19)
C4 C5 H5B 109.4
C6 C5 H5B 109.4
C4 C5 H5A 109.4
C6 C5 H5A 109.4
H5B C5 H5A 108.0
C5 C6 C1 111.81(17)
C5 C6 H6B 109.3
C1 C6 H6B 109.3
C5 C6 H6A 109.3
C1 C6 H6A 109.3
H6B C6 H6A 107.9
N2 C7 N3 117.20(18)
N2 C7 C8 125.31(19)
N3 C7 C8 117.11(19)
C9 C8 C7 112.85(19)
C9 C8 C18 121.24(19)
C7 C8 C18 125.62(18)
N1 C9 C8 123.88(19)
N1 C9 H9 118.1
C8 C9 H9 118.1
N3 C10 H10B 109.5
N3 C10 H10C 109.5
H10B C10 H10C 109.5
N3 C10 H10A 109.5
H10B C10 H10A 109.5
H10C C10 H10A 109.5
C12 C11 C16 120.5(2)
C12 C11 S1 121.57(16)
C16 C11 S1 117.82(18)
C11 C12 C13 118.9(2)
C11 C12 H12 120.6
C13 C12 H12 120.6
C14 C13 C12 121.8(2)
C14 C13 H13 119.1
C12 C13 H13 119.1
C15 C14 C13 118.1(2)
C15 C14 C17 121.1(2)
C13 C14 C17 120.8(2)
C16 C15 C14 121.3(2)
C16 C15 H15 119.3
C14 C15 H15 119.3
C15 C16 C11 119.4(2)
C15 C16 H16 120.3
C11 C16 H16 120.3
C14 C17 H17B 109.5
C14 C17 H17C 109.5
H17B C17 H17C 109.5
C14 C17 H17A 109.5
H17B C17 H17A 109.5
H17C C17 H17A 109.5
C19 C18 C23 117.9(2)
C19 C18 C8 121.3(2)
C23 C18 C8 120.7(2)
C20 C19 C18 120.6(2)
C20 C19 H19 119.7
C18 C19 H19 119.7
C19 C20 C21 120.9(2)
C19 C20 H20 119.6
C21 C20 H20 119.6
C22 C21 C20 119.2(2)
C22 C21 H21 120.4
C20 C21 H21 120.4
C21 C22 C23 120.4(2)
C21 C22 H22 119.8
C23 C22 H22 119.8
C22 C23 C18 121.0(2)
C22 C23 H23 119.5
C18 C23 H23 119.5
N1 C24 C25 111.24(18)
N1 C24 C29 112.96(18)
C25 C24 C29 110.88(18)
N1 C24 H24 107.1
C25 C24 H24 107.1
C29 C24 H24 107.1
C24 C25 C26 111.1(2)
C24 C25 H25B 109.4
C26 C25 H25B 109.4
C24 C25 H25A 109.4
C26 C25 H25A 109.4
H25B C25 H25A 108.0
C27 C26 C25 111.4(2)
C27 C26 H26A 109.3
C25 C26 H26A 109.3
C27 C26 H26B 109.3
C25 C26 H26B 109.3
H26A C26 H26B 108.0
C26 C27 C28 111.2(2)
C26 C27 H27A 109.4
C28 C27 H27A 109.4
C26 C27 H27B 109.4
C28 C27 H27B 109.4
H27A C27 H27B 108.0
C27 C28 C29 111.3(2)
C27 C28 H28B 109.4
C29 C28 H28B 109.4
C27 C28 H28A 109.4
C29 C28 H28A 109.4
H28B C28 H28A 108.0
C24 C29 C28 111.1(2)
C24 C29 H29A 109.4
C28 C29 H29A 109.4
C24 C29 H29B 109.4
C28 C29 H29B 109.4
H29A C29 H29B 108.0

loop_
_geom_bond_atom_site_label_1
_geom_bond_atom_site_label_2
_geom_bond_distance
S1 O1 1.4297(17)
S1 O2 1.4321(17)
S1 N3 1.6183(19)
S1 C11 1.767(2)
N1 C9 1.345(3)
N1 C24 1.484(3)
N1 C1 1.492(3)
N2 C7 1.275(3)
N2 C1 1.467(2)
N3 C7 1.442(3)
N3 C10 1.466(3)
C1 C2 1.530(3)
C1 C6 1.542(3)
C2 C3 1.530(3)
C2 H2A 0.9900
C2 H2B 0.9900
C3 C4 1.525(3)
C3 H3A 0.9900
C3 H3B 0.9900
C4 C5 1.521(3)
C4 H4A 0.9900
C4 H4B 0.9900
C5 C6 1.531(3)
C5 H5B 0.9900
C5 H5A 0.9900
C6 H6B 0.9900
C6 H6A 0.9900
C7 C8 1.451(3)
C8 C9 1.369(3)
C8 C18 1.481(3)
C9 H9 0.9500
C10 H10B 0.9800
C10 H10C 0.9800
C10 H10A 0.9800
C11 C12 1.383(3)
C11 C16 1.392(3)
C12 C13 1.391(3)
C12 H12 0.9500
C13 C14 1.391(3)
C13 H13 0.9500
C14 C15 1.388(4)
C14 C17 1.509(3)
C15 C16 1.385(3)
C15 H15 0.9500
C16 H16 0.9500
C17 H17B 0.9800
C17 H17C 0.9800
C17 H17A 0.9800
C18 C19 1.401(3)
C18 C23 1.401(3)
C19 C20 1.380(3)
C19 H19 0.9500
C20 C21 1.385(4)
C20 H20 0.9500
C21 C22 1.383(4)
C21 H21 0.9500
C22 C23 1.384(3)
C22 H22 0.9500
C23 H23 0.9500
C24 C25 1.514(3)
C24 C29 1.530(3)
C24 H24 1.0000
C25 C26 1.531(3)
C25 H25B 0.9900
C25 H25A 0.9900
C26 C27 1.513(4)
C26 H26A 0.9900
C26 H26B 0.9900
C27 C28 1.515(4)
C27 H27A 0.9900
C27 H27B 0.9900
C28 C29 1.532(3)
C28 H28B 0.9900
C28 H28A 0.9900
C29 H29A 0.9900
C29 H29B 0.9900

loop_
_geom_torsion_atom_site_label_1
_geom_torsion_atom_site_label_2
_geom_torsion_atom_site_label_3
_geom_torsion_atom_site_label_4
_geom_torsion
O1 S1 N3 C7 147.19(17)
O2 S1 N3 C7 18.3(2)
C11 S1 N3 C7 -98.39(18)
O1 S1 N3 C10 -42.7(2)
O2 S1 N3 C10 -171.53(18)
C11 S1 N3 C10 71.7(2)
C7 N2 C1 N1 -37.9(3)
C7 N2 C1 C2 -159.80(19)
C7 N2 C1 C6 81.9(2)
C9 N1 C1 N2 40.4(2)
C24 N1 C1 N2 -153.65(18)
C9 N1 C1 C2 159.00(18)
C24 N1 C1 C2 -35.0(3)
C9 N1 C1 C6 -78.8(2)
C24 N1 C1 C6 87.1(2)
N2 C1 C2 C3 -61.0(2)
N1 C1 C2 C3 178.86(17)
C6 C1 C2 C3 56.7(2)
C1 C2 C3 C4 -57.6(2)
C2 C3 C4 C5 56.5(2)
C3 C4 C5 C6 -55.3(2)
C4 C5 C6 C1 55.3(2)
N2 C1 C6 C5 60.8(2)
N1 C1 C6 C5 -179.43(17)
C2 C1 C6 C5 -55.7(2)
C1 N2 C7 N3 -174.23(18)
C1 N2 C7 C8 13.0(3)
C10 N3 C7 N2 -105.0(2)
S1 N3 C7 N2 65.3(3)
C10 N3 C7 C8 68.4(3)
S1 N3 C7 C8 -121.28(19)
N2 C7 C8 C9 12.4(3)
N3 C7 C8 C9 -160.43(19)
N2 C7 C8 C18 -173.8(2)
N3 C7 C8 C18 13.4(3)
C24 N1 C9 C8 175.6(2)
C1 N1 C9 C8 -17.8(3)
C7 C8 C9 N1 -9.2(3)
C18 C8 C9 N1 176.7(2)
O1 S1 C11 C12 144.3(2)
O2 S1 C11 C12 -87.1(2)
N3 S1 C11 C12 28.7(2)
O1 S1 C11 C16 -38.6(2)
O2 S1 C11 C16 90.0(2)
N3 S1 C11 C16 -154.19(18)
C16 C11 C12 C13 -0.8(3)
S1 C11 C12 C13 176.21(18)
C11 C12 C13 C14 -0.5(4)
C12 C13 C14 C15 1.1(4)
C12 C13 C14 C17 -178.7(2)
C13 C14 C15 C16 -0.2(4)
C17 C14 C15 C16 179.5(2)
C14 C15 C16 C11 -1.1(4)
C12 C11 C16 C15 1.6(4)
S1 C11 C16 C15 -175.53(19)
C9 C8 C18 C19 -142.5(2)
C7 C8 C18 C19 44.2(3)
C9 C8 C18 C23 33.4(3)
C7 C8 C18 C23 -139.9(2)
C23 C18 C19 C20 0.2(3)
C8 C18 C19 C20 176.2(2)
C18 C19 C20 C21 -0.9(4)
C19 C20 C21 C22 0.6(4)
C20 C21 C22 C23 0.4(4)
C21 C22 C23 C18 -1.1(4)
C19 C18 C23 C22 0.8(3)
C8 C18 C23 C22 -175.2(2)
C9 N1 C24 C25 -59.1(3)
C1 N1 C24 C25 135.2(2)
C9 N1 C24 C29 66.4(3)
C1 N1 C24 C29 -99.3(2)
N1 C24 C25 C26 -177.64(19)
C29 C24 C25 C26 55.8(3)
C24 C25 C26 C27 -56.2(3)
C25 C26 C27 C28 55.7(3)
C26 C27 C28 C29 -55.4(3)
N1 C24 C29 C28 178.91(19)
C25 C24 C29 C28 -55.4(3)
C27 C28 C29 C24 55.2(3)

loop_
_cod_related_entry_id
_cod_related_entry_database
_cod_related_entry_code
1 ChemSpider 30660593
